data_7159337
loop_
_publ_author_name
'Wang, Wei'
'Qin, Zhaoliang'
'Zhang, Xinhui'
'Zhao, Wanxiang'
'Yang, Wen'

_publ_section_title
;
 Catalyst-free C(sp<sup>3</sup>)-H functionalization of methyl azaarenes
 with heteroaromatic trifluoromethyl ketone hydrates: "all-water"
 synthesis of &#x3b1;-trifluoromethyl tertiary alcohols.
;
_journal_issue 20
_journal_name_full 'Organic &amp; biomolecular chemistry'
_journal_page_first 4304
_journal_page_last 4308
_journal_paper_doi 10.1039/d3ob00566f
_journal_volume 21
_journal_year 2023
_chemical_formula_sum 'C19 H13 F3 N2 O S'
_chemical_formula_weight 374.37
_space_group_crystal_system triclinic
_space_group_IT_number 2
_space_group_name_Hall '-P 1'
_space_group_name_H-M_alt 'P -1'
_atom_sites_solution_hydrogens geom
_audit_creation_method SHELXL-2018/3
_audit_update_record
;
2023-03-04 deposited with the CCDC.	2023-05-03 downloaded from the CCDC.
;
_cell_angle_alpha 101.361(6)
_cell_angle_beta 92.022(7)
_cell_angle_gamma 108.738(7)
_cell_formula_units_Z 2
_cell_length_a 8.929(3)
_cell_length_b 9.985(3)
_cell_length_c 10.178(3)
_cell_measurement_temperature 150(2)
_cell_volume 837.7(5)
_computing_structure_refinement 'SHELXL-2018/3 (Sheldrick, 2018)'
_computing_structure_solution 'SHELXT 2014/5 (Sheldrick, 2014)'
_diffrn_ambient_temperature 150(2)
_diffrn_measured_fraction_theta_full 0.998
_diffrn_measured_fraction_theta_max 0.982
_diffrn_radiation_type MoK\a
_diffrn_radiation_wavelength 0.71073
_diffrn_reflns_av_R_equivalents 0.0329
_diffrn_reflns_av_unetI/netI 0.0292
_diffrn_reflns_Laue_measured_fraction_full 0.998
_diffrn_reflns_Laue_measured_fraction_max 0.982
_diffrn_reflns_limit_h_max 11
_diffrn_reflns_limit_h_min -12
_diffrn_reflns_limit_k_max 13
_diffrn_reflns_limit_k_min -13
_diffrn_reflns_limit_l_max 13
_diffrn_reflns_limit_l_min -13
_diffrn_reflns_number 18847
_diffrn_reflns_point_group_measured_fraction_full 0.998
_diffrn_reflns_point_group_measured_fraction_max 0.982
_diffrn_reflns_theta_full 25.242
_diffrn_reflns_theta_max 28.583
_diffrn_reflns_theta_min 2.208
_exptl_absorpt_coefficient_mu 0.235
_exptl_crystal_density_diffrn 1.484
_exptl_crystal_F_000 384
_exptl_crystal_size_max 0.220
_exptl_crystal_size_mid 0.180
_exptl_crystal_size_min 0.120
_refine_diff_density_max 0.776
_refine_diff_density_min -0.823
_refine_diff_density_rms 0.095
_refine_ls_extinction_method none
_refine_ls_goodness_of_fit_ref 1.058
_refine_ls_hydrogen_treatment constr
_refine_ls_matrix_type full
_refine_ls_number_parameters 236
_refine_ls_number_reflns 4194
_refine_ls_number_restraints 0
_refine_ls_restrained_S_all 1.058
_refine_ls_R_factor_all 0.1064
_refine_ls_R_factor_gt 0.0932
_refine_ls_shift/su_max 0.000
_refine_ls_shift/su_mean 0.000
_refine_ls_structure_factor_coef Fsqd
_refine_ls_weighting_details 'w=1/[\s^2^(Fo^2^)+(0.0759P)^2^+2.2170P] where P=(Fo^2^+2Fc^2^)/3'
_refine_ls_weighting_scheme calc
_refine_ls_wR_factor_gt 0.2208
_refine_ls_wR_factor_ref 0.2310
_reflns_Friedel_coverage 0.000
_reflns_number_gt 3548
_reflns_number_total 4194
_reflns_threshold_expression 'I > 2\s(I)'
_cod_data_source_file d3ob00566f2.cif
_cod_data_source_block ww_a
_cod_depositor_comments 'Adding full bibliography for 7159337.cif.'
_cod_original_cell_volume 837.7(4)
_cod_database_code 7159337
_shelx_shelxl_version_number 2018/3
_shelx_space_group_comment
;
The symmetry employed for this shelxl refinement is uniquely defined
by the following loop, which should always be used as a source of
symmetry information in preference to the above space-group names.
They are only intended as comments.
;
_shelx_estimated_absorpt_t_min 0.950
_shelx_estimated_absorpt_t_max 0.972

loop_
_space_group_symop_operation_xyz
'x, y, z'
'-x, -y, -z'

loop_
_atom_site_label
_atom_site_type_symbol
_atom_site_fract_x
_atom_site_fract_y
_atom_site_fract_z
_atom_site_U_iso_or_equiv
_atom_site_adp_type
_atom_site_occupancy
_atom_site_site_symmetry_order
_atom_site_calc_flag
_atom_site_refinement_flags_posn
_atom_site_refinement_flags_adp
_atom_site_refinement_flags_occupancy
_atom_site_disorder_assembly
_atom_site_disorder_group
C1 C 0.4332(4) 0.8150(5) 0.1713(3) 0.0445(8) Uani 1 1 d . . . . .
C2 C 0.6949(4) 0.8982(4) 0.2058(4) 0.0417(8) Uani 1 1 d . . . . .
C3 C 0.6632(4) 0.9880(3) 0.3161(3) 0.0376(7) Uani 1 1 d . . . . .
C4 C 0.7869(5) 1.0888(4) 0.4081(4) 0.0531(10) Uani 1 1 d . . . . .
H4 H 0.765598 1.149847 0.483926 0.064 Uiso 1 1 calc R U . . .
C5 C 0.9397(5) 1.0972(5) 0.3862(5) 0.0599(11) Uani 1 1 d . . . . .
H5 H 1.025145 1.164813 0.448166 0.072 Uiso 1 1 calc R U . . .
C6 C 0.9725(5) 1.0097(5) 0.2762(5) 0.0580(11) Uani 1 1 d . . . . .
H6 H 1.079883 1.019033 0.262976 0.070 Uiso 1 1 calc R U . . .
C7 C 0.8518(4) 0.9093(5) 0.1854(5) 0.0560(11) Uani 1 1 d . . . . .
H7 H 0.874792 0.848657 0.110261 0.067 Uiso 1 1 calc R U . . .
C8 C 0.2271(6) 0.7870(12) -0.0099(6) 0.109(3) Uani 1 1 d . . . . .
C9 C 0.2656(4) 0.7246(6) 0.1075(4) 0.0609(13) Uani 1 1 d . . . . .
C10 C 0.2525(5) 0.5658(6) 0.0585(4) 0.0766(18) Uani 1 1 d . . . . .
H10A H 0.145630 0.510991 0.009872 0.092 Uiso 1 1 calc R U . . .
H10B H 0.331878 0.560117 -0.005993 0.092 Uiso 1 1 calc R U . . .
C11 C 0.2788(4) 0.4958(5) 0.1710(5) 0.0620(14) Uani 1 1 d . . . . .
C12 C 0.3496(5) 0.3837(7) 0.1523(8) 0.101(3) Uani 1 1 d . . . . .
H12 H 0.380391 0.351903 0.066543 0.122 Uiso 1 1 calc R U . . .
C13 C 0.3725(6) 0.3240(6) 0.2541(12) 0.123(4) Uani 1 1 d . . . . .
H13 H 0.420669 0.250976 0.240823 0.147 Uiso 1 1 calc R U . . .
C14 C 0.3257(5) 0.3686(4) 0.3802(7) 0.081(2) Uani 1 1 d . . . . .
C15 C 0.2523(4) 0.4763(4) 0.3931(5) 0.0497(10) Uani 1 1 d . . . . .
C16 C 0.2024(5) 0.5228(4) 0.5177(4) 0.0538(10) Uani 1 1 d . . . . .
H16 H 0.152226 0.594473 0.527448 0.065 Uiso 1 1 calc R U . . .
C17 C 0.2254(7) 0.4657(5) 0.6257(6) 0.0839(19) Uani 1 1 d . . . . .
H17 H 0.189424 0.496451 0.709358 0.101 Uiso 1 1 calc R U . . .
C18 C 0.3005(10) 0.3641(7) 0.6131(11) 0.134(5) Uani 1 1 d . . . . .
H18 H 0.319381 0.328919 0.689999 0.160 Uiso 1 1 calc R U . . .
C19 C 0.3468(7) 0.3143(6) 0.4991(12) 0.124(4) Uani 1 1 d . . . . .
H19 H 0.394935 0.241537 0.493973 0.149 Uiso 1 1 calc R U . . .
F1 F 0.2387(4) 0.9257(6) 0.0308(4) 0.1123(17) Uani 1 1 d . . . . .
F2 F 0.0815(3) 0.7144(6) -0.0709(4) 0.135(2) Uani 1 1 d . . . . .
F3 F 0.3291(4) 0.7811(5) -0.1043(3) 0.1191(17) Uani 1 1 d . . . . .
N1 N 0.2304(3) 0.5378(3) 0.2878(3) 0.0423(7) Uani 1 1 d . . . . .
N2 N 0.5605(3) 0.7987(4) 0.1256(3) 0.0548(9) Uani 1 1 d . . . . .
O1 O 0.1530(3) 0.7426(4) 0.1977(3) 0.0559(8) Uani 1 1 d . . . . .
H1 H 0.155208 0.696751 0.258245 0.084 Uiso 1 1 calc R U . . .
S1 S 0.46044(11) 0.94886(10) 0.31732(9) 0.0429(3) Uani 1 1 d . . . . .

loop_
_atom_site_aniso_label
_atom_site_aniso_U_11
_atom_site_aniso_U_22
_atom_site_aniso_U_33
_atom_site_aniso_U_23
_atom_site_aniso_U_13
_atom_site_aniso_U_12
C1 0.0314(16) 0.072(2) 0.0253(15) 0.0044(15) 0.0056(12) 0.0141(16)
C2 0.0315(16) 0.0464(18) 0.0379(17) -0.0036(14) 0.0000(13) 0.0086(14)
C3 0.0462(18) 0.0324(15) 0.0330(16) 0.0068(12) 0.0043(13) 0.0116(13)
C4 0.069(3) 0.0323(17) 0.0415(19) 0.0008(14) 0.0024(18) -0.0014(17)
C5 0.056(2) 0.046(2) 0.055(2) 0.0096(18) -0.0129(19) -0.0113(18)
C6 0.0332(18) 0.052(2) 0.079(3) 0.015(2) -0.0064(19) 0.0019(16)
C7 0.0319(18) 0.057(2) 0.065(3) -0.0069(19) 0.0048(17) 0.0086(16)
C8 0.035(2) 0.214(9) 0.051(3) 0.057(5) -0.001(2) -0.010(4)
C9 0.0255(16) 0.114(4) 0.0320(18) 0.014(2) 0.0058(13) 0.009(2)
C10 0.0274(18) 0.117(4) 0.042(2) -0.029(2) 0.0055(16) -0.008(2)
C11 0.0202(15) 0.065(3) 0.068(3) -0.037(2) 0.0009(16) 0.0023(15)
C12 0.026(2) 0.076(4) 0.150(6) -0.075(4) 0.012(3) 0.004(2)
C13 0.034(2) 0.046(3) 0.254(11) -0.048(4) -0.020(4) 0.017(2)
C14 0.0315(19) 0.0262(17) 0.168(6) -0.009(3) -0.033(3) 0.0086(15)
C15 0.0304(16) 0.0274(15) 0.082(3) -0.0024(16) -0.0199(17) 0.0079(13)
C16 0.056(2) 0.0338(17) 0.063(3) 0.0102(17) -0.0182(19) 0.0069(16)
C17 0.088(4) 0.047(2) 0.091(4) 0.028(2) -0.050(3) -0.013(2)
C18 0.110(6) 0.039(3) 0.219(10) 0.048(4) -0.114(7) -0.017(3)
C19 0.059(3) 0.027(2) 0.266(12) 0.026(4) -0.085(5) 0.002(2)
F1 0.062(2) 0.200(5) 0.092(3) 0.101(3) 0.0066(18) 0.025(3)
F2 0.0402(15) 0.256(5) 0.080(2) 0.090(3) -0.0203(15) -0.019(2)
F3 0.0554(17) 0.223(5) 0.0352(13) 0.036(2) 0.0039(12) -0.018(2)
N1 0.0260(13) 0.0413(15) 0.0516(17) -0.0099(13) -0.0020(12) 0.0129(11)
N2 0.0274(14) 0.081(2) 0.0347(15) -0.0169(15) 0.0057(11) 0.0062(14)
O1 0.0347(13) 0.097(2) 0.0521(16) 0.0378(16) 0.0186(12) 0.0300(14)
S1 0.0500(5) 0.0448(5) 0.0403(5) 0.0096(4) 0.0168(4) 0.0233(4)

loop_
_atom_type_symbol
_atom_type_description
_atom_type_scat_dispersion_real
_atom_type_scat_dispersion_imag
_atom_type_scat_source
C C 0.0033 0.0016 'International Tables Vol C Tables 4.2.6.8 and 6.1.1.4'
H H 0.0000 0.0000 'International Tables Vol C Tables 4.2.6.8 and 6.1.1.4'
F F 0.0171 0.0103 'International Tables Vol C Tables 4.2.6.8 and 6.1.1.4'
N N 0.0061 0.0033 'International Tables Vol C Tables 4.2.6.8 and 6.1.1.4'
O O 0.0106 0.0060 'International Tables Vol C Tables 4.2.6.8 and 6.1.1.4'
S S 0.1246 0.1234 'International Tables Vol C Tables 4.2.6.8 and 6.1.1.4'

loop_
_geom_angle_atom_site_label_1
_geom_angle_atom_site_label_2
_geom_angle_atom_site_label_3
_geom_angle
_geom_angle_site_symmetry_1
_geom_angle_site_symmetry_3
_geom_angle_publ_flag
N2 C1 C9 124.2(3) . . ?
N2 C1 S1 116.3(3) . . ?
C9 C1 S1 119.5(3) . . ?
C3 C2 N2 114.7(3) . . ?
C3 C2 C7 119.9(3) . . ?
N2 C2 C7 125.3(3) . . ?
C2 C3 C4 120.7(4) . . ?
C2 C3 S1 109.9(3) . . ?
C4 C3 S1 129.4(3) . . ?
C5 C4 C3 118.2(4) . . ?
C5 C4 H4 120.9 . . ?
C3 C4 H4 120.9 . . ?
C4 C5 C6 121.5(4) . . ?
C4 C5 H5 119.2 . . ?
C6 C5 H5 119.2 . . ?
C7 C6 C5 120.9(4) . . ?
C7 C6 H6 119.6 . . ?
C5 C6 H6 119.6 . . ?
C6 C7 C2 118.8(4) . . ?
C6 C7 H7 120.6 . . ?
C2 C7 H7 120.6 . . ?
F2 C8 F1 107.9(8) . . ?
F2 C8 F3 107.0(5) . . ?
F1 C8 F3 107.1(6) . . ?
F2 C8 C9 112.1(6) . . ?
F1 C8 C9 111.5(5) . . ?
F3 C8 C9 111.0(7) . . ?
O1 C9 C1 110.5(3) . . ?
O1 C9 C8 103.9(4) . . ?
C1 C9 C8 108.2(4) . . ?
O1 C9 C10 112.8(4) . . ?
C1 C9 C10 110.5(4) . . ?
C8 C9 C10 110.7(5) . . ?
C11 C10 C9 113.1(3) . . ?
C11 C10 H10A 109.0 . . ?
C9 C10 H10A 109.0 . . ?
C11 C10 H10B 109.0 . . ?
C9 C10 H10B 109.0 . . ?
H10A C10 H10B 107.8 . . ?
N1 C11 C12 120.5(6) . . ?
N1 C11 C10 117.6(4) . . ?
C12 C11 C10 121.9(5) . . ?
C13 C12 C11 120.7(6) . . ?
C13 C12 H12 119.6 . . ?
C11 C12 H12 119.6 . . ?
C12 C13 C14 120.1(5) . . ?
C12 C13 H13 119.9 . . ?
C14 C13 H13 119.9 . . ?
C13 C14 C15 117.3(6) . . ?
C13 C14 C19 125.4(6) . . ?
C15 C14 C19 117.3(6) . . ?
N1 C15 C16 119.0(3) . . ?
N1 C15 C14 122.0(5) . . ?
C16 C15 C14 119.0(5) . . ?
C17 C16 C15 120.4(5) . . ?
C17 C16 H16 119.8 . . ?
C15 C16 H16 119.8 . . ?
C16 C17 C18 120.1(7) . . ?
C16 C17 H17 119.9 . . ?
C18 C17 H17 119.9 . . ?
C19 C18 C17 122.3(7) . . ?
C19 C18 H18 118.8 . . ?
C17 C18 H18 118.8 . . ?
C18 C19 C14 120.8(5) . . ?
C18 C19 H19 119.6 . . ?
C14 C19 H19 119.6 . . ?
C11 N1 C15 119.3(4) . . ?
C1 N2 C2 110.4(3) . . ?
C9 O1 H1 109.5 . . ?
C3 S1 C1 88.68(16) . . ?

loop_
_geom_bond_atom_site_label_1
_geom_bond_atom_site_label_2
_geom_bond_distance
_geom_bond_site_symmetry_2
_geom_bond_publ_flag
C1 N2 1.289(4) . ?
C1 C9 1.519(5) . ?
C1 S1 1.743(4) . ?
C2 C3 1.391(5) . ?
C2 N2 1.392(4) . ?
C2 C7 1.396(5) . ?
C3 C4 1.397(5) . ?
C3 S1 1.726(4) . ?
C4 C5 1.369(7) . ?
C4 H4 0.9500 . ?
C5 C6 1.380(7) . ?
C5 H5 0.9500 . ?
C6 C7 1.375(6) . ?
C6 H6 0.9500 . ?
C7 H7 0.9500 . ?
C8 F2 1.327(6) . ?
C8 F1 1.334(10) . ?
C8 F3 1.353(7) . ?
C8 C9 1.528(8) . ?
C9 O1 1.416(4) . ?
C9 C10 1.530(8) . ?
C10 C11 1.501(8) . ?
C10 H10A 0.9900 . ?
C10 H10B 0.9900 . ?
C11 N1 1.316(5) . ?
C11 C12 1.438(8) . ?
C12 C13 1.333(12) . ?
C12 H12 0.9500 . ?
C13 C14 1.398(11) . ?
C13 H13 0.9500 . ?
C14 C15 1.416(5) . ?
C14 C19 1.450(11) . ?
C15 N1 1.374(5) . ?
C15 C16 1.401(6) . ?
C16 C17 1.372(6) . ?
C16 H16 0.9500 . ?
C17 C18 1.373(10) . ?
C17 H17 0.9500 . ?
C18 C19 1.305(14) . ?
C18 H18 0.9500 . ?
C19 H19 0.9500 . ?
O1 H1 0.8400 . ?

loop_
_geom_torsion_atom_site_label_1
_geom_torsion_atom_site_label_2
_geom_torsion_atom_site_label_3
_geom_torsion_atom_site_label_4
_geom_torsion
_geom_torsion_site_symmetry_1
_geom_torsion_site_symmetry_2
_geom_torsion_site_symmetry_3
_geom_torsion_site_symmetry_4
_geom_torsion_publ_flag
N2 C2 C3 C4 177.3(4) . . . . ?
C7 C2 C3 C4 -0.7(6) . . . . ?
N2 C2 C3 S1 -1.1(4) . . . . ?
C7 C2 C3 S1 -179.1(3) . . . . ?
C2 C3 C4 C5 0.4(6) . . . . ?
S1 C3 C4 C5 178.5(3) . . . . ?
C3 C4 C5 C6 0.3(6) . . . . ?
C4 C5 C6 C7 -0.9(7) . . . . ?
C5 C6 C7 C2 0.6(7) . . . . ?
C3 C2 C7 C6 0.2(7) . . . . ?
N2 C2 C7 C6 -177.6(4) . . . . ?
N2 C1 C9 O1 165.3(4) . . . . ?
S1 C1 C9 O1 -13.8(5) . . . . ?
N2 C1 C9 C8 -81.6(7) . . . . ?
S1 C1 C9 C8 99.3(5) . . . . ?
N2 C1 C9 C10 39.7(6) . . . . ?
S1 C1 C9 C10 -139.4(3) . . . . ?
F2 C8 C9 O1 -62.1(8) . . . . ?
F1 C8 C9 O1 59.0(5) . . . . ?
F3 C8 C9 O1 178.3(5) . . . . ?
F2 C8 C9 C1 -179.6(6) . . . . ?
F1 C8 C9 C1 -58.5(6) . . . . ?
F3 C8 C9 C1 60.8(8) . . . . ?
F2 C8 C9 C10 59.3(8) . . . . ?
F1 C8 C9 C10 -179.7(4) . . . . ?
F3 C8 C9 C10 -60.4(6) . . . . ?
O1 C9 C10 C11 -60.3(4) . . . . ?
C1 C9 C10 C11 63.9(4) . . . . ?
C8 C9 C10 C11 -176.3(3) . . . . ?
C9 C10 C11 N1 33.7(4) . . . . ?
C9 C10 C11 C12 -148.2(4) . . . . ?
N1 C11 C12 C13 -2.3(6) . . . . ?
C10 C11 C12 C13 179.6(4) . . . . ?
C11 C12 C13 C14 0.9(8) . . . . ?
C12 C13 C14 C15 1.0(7) . . . . ?
C12 C13 C14 C19 -178.7(5) . . . . ?
C13 C14 C15 N1 -1.5(5) . . . . ?
C19 C14 C15 N1 178.2(4) . . . . ?
C13 C14 C15 C16 179.4(4) . . . . ?
C19 C14 C15 C16 -0.9(5) . . . . ?
N1 C15 C16 C17 -178.6(4) . . . . ?
C14 C15 C16 C17 0.5(6) . . . . ?
C15 C16 C17 C18 1.2(7) . . . . ?
C16 C17 C18 C19 -2.6(9) . . . . ?
C17 C18 C19 C14 2.2(10) . . . . ?
C13 C14 C19 C18 179.2(6) . . . . ?
C15 C14 C19 C18 -0.4(8) . . . . ?
C12 C11 N1 C15 1.8(5) . . . . ?
C10 C11 N1 C15 180.0(3) . . . . ?
C16 C15 N1 C11 179.2(3) . . . . ?
C14 C15 N1 C11 0.1(5) . . . . ?
C9 C1 N2 C2 179.7(4) . . . . ?
S1 C1 N2 C2 -1.2(5) . . . . ?
C3 C2 N2 C1 1.5(5) . . . . ?
C7 C2 N2 C1 179.4(4) . . . . ?
C2 C3 S1 C1 0.3(3) . . . . ?
C4 C3 S1 C1 -177.9(4) . . . . ?
N2 C1 S1 C3 0.5(4) . . . . ?
C9 C1 S1 C3 179.7(4) . . . . ?
